data_4119792
loop_
_publ_author_name
'Douglas R. Kindra'
'Ian J. Casely'
'Megan E. Fieser'
'Joseph W. Ziller'
'Filipp Furche'
'William J. Evans'

_publ_section_title
;
 Insertion of CO2 and COS into Bi-C Bonds: Reactivity of a Bismuth NCN
 Pincer Complex of an Oxyaryl Dianionic Ligand,
 [2,6-(Me2NCH2)2C6H3]Bi(C6H2tBu2O)
;
_journal_name_full 'Journal of the American Chemical Society'
_journal_page_first 7777
_journal_page_last 7787
_journal_paper_doi 10.1021/ja403133f
_journal_volume 135
_journal_year 2013
_chemical_formula_sum 'C29 H42 Bi N3 O3'
_chemical_formula_weight 689.64
_chemical_name_systematic
; 
 ? 
;
_space_group_IT_number 14
_symmetry_cell_setting monoclinic
_symmetry_space_group_name_Hall '-P 2ybc'
_symmetry_space_group_name_H-M 'P 1 21/c 1'
_atom_sites_solution_hydrogens geom
_atom_sites_solution_primary direct
_atom_sites_solution_secondary difmap
_audit_creation_method SHELXTL
_cell_angle_alpha 90.00
_cell_angle_beta 106.3798(5)
_cell_angle_gamma 90.00
_cell_formula_units_Z 4
_cell_length_a 12.7738(6)
_cell_length_b 13.9744(7)
_cell_length_c 17.9010(8)
_cell_measurement_reflns_used 9881
_cell_measurement_temperature 88(2)
_cell_measurement_theta_max 28.27
_cell_measurement_theta_min 2.21
_cell_volume 3065.7(3)
_computing_cell_refinement 'Bruker SAINT'
_computing_data_collection 'Bruker APEX2'
_computing_data_reduction 'Bruker SAINT'
_computing_molecular_graphics 'Bruker SHELXTL'
_computing_publication_material 'Bruker SHELXTL'
_computing_structure_refinement 'SHELXL-97 (Sheldrick, 2008)'
_computing_structure_solution 'SHELXS-97 (Sheldrick, 2008)'
_diffrn_ambient_temperature 88(2)
_diffrn_measured_fraction_theta_full 0.998
_diffrn_measured_fraction_theta_max 0.999
_diffrn_measurement_device_type 'Bruker APEX-II CCD'
_diffrn_measurement_method '\f and \w scans'
_diffrn_radiation_monochromator graphite
_diffrn_radiation_source 'fine-focus sealed tube'
_diffrn_radiation_type MoK\a
_diffrn_radiation_wavelength 0.71073
_diffrn_reflns_av_R_equivalents 0.0316
_diffrn_reflns_av_sigmaI/netI 0.0241
_diffrn_reflns_limit_h_max 16
_diffrn_reflns_limit_h_min -16
_diffrn_reflns_limit_k_max 17
_diffrn_reflns_limit_k_min -17
_diffrn_reflns_limit_l_max 22
_diffrn_reflns_limit_l_min -22
_diffrn_reflns_number 34156
_diffrn_reflns_theta_full 25.50
_diffrn_reflns_theta_max 27.10
_diffrn_reflns_theta_min 1.88
_exptl_absorpt_coefficient_mu 5.782
_exptl_absorpt_correction_T_max 0.5983
_exptl_absorpt_correction_T_min 0.3013
_exptl_absorpt_correction_type numerical
_exptl_absorpt_process_details 'Bruker SADABS'
_exptl_crystal_colour yellow
_exptl_crystal_density_diffrn 1.494
_exptl_crystal_density_meas ?
_exptl_crystal_description rectangular
_exptl_crystal_F_000 1376
_exptl_crystal_size_max 0.27
_exptl_crystal_size_mid 0.13
_exptl_crystal_size_min 0.10
_refine_diff_density_max 0.862
_refine_diff_density_min -0.574
_refine_diff_density_rms 0.096
_refine_ls_extinction_method none
_refine_ls_goodness_of_fit_ref 1.080
_refine_ls_hydrogen_treatment constr
_refine_ls_matrix_type full
_refine_ls_number_parameters 335
_refine_ls_number_reflns 6759
_refine_ls_number_restraints 0
_refine_ls_restrained_S_all 1.080
_refine_ls_R_factor_all 0.0306
_refine_ls_R_factor_gt 0.0220
_refine_ls_shift/su_max 0.004
_refine_ls_shift/su_mean 0.000
_refine_ls_structure_factor_coef Fsqd
_refine_ls_weighting_details 'calc w=1/[\s^2^(Fo^2^)+(0.0186P)^2^+5.0596P] where P=(Fo^2^+2Fc^2^)/3'
_refine_ls_weighting_scheme calc
_refine_ls_wR_factor_gt 0.0479
_refine_ls_wR_factor_ref 0.0503
_reflns_number_gt 5806
_reflns_number_total 6759
_reflns_threshold_expression >2sigma(I)
_cod_data_source_file ja403133f_si_002.cif
_cod_data_source_block ijc43
_cod_depositor_comments
;
The following automatic conversions were performed:

'_exptl_crystal_density_meas' value 'none' was changed to '?' - the
value is perceived as not measured.

Automatic conversion script
Id: cif_fix_values 3008 2015-01-20 13:52:24Z robertas 
;
_cod_database_code 4119792

loop_
_symmetry_equiv_pos_as_xyz
'x, y, z'
'-x, y+1/2, -z+1/2'
'-x, -y, -z'
'x, -y-1/2, z-1/2'

loop_
_atom_site_label
_atom_site_type_symbol
_atom_site_fract_x
_atom_site_fract_y
_atom_site_fract_z
_atom_site_U_iso_or_equiv
_atom_site_adp_type
_atom_site_occupancy
_atom_site_symmetry_multiplicity
_atom_site_calc_flag
_atom_site_refinement_flags
_atom_site_disorder_assembly
_atom_site_disorder_group
Bi1 Bi 0.689929(9) 0.947539(8) 1.027576(6) 0.01460(4) Uani 1 1 d . . .
O1 O 0.57052(17) 0.82284(15) 1.00171(13) 0.0201(5) Uani 1 1 d . . .
O2 O 0.53516(17) 0.94915(16) 0.92592(13) 0.0200(4) Uani 1 1 d . . .
O3 O 0.11340(18) 0.70244(16) 0.77622(13) 0.0223(5) Uani 1 1 d . . .
N1 N 0.7932(2) 0.80816(18) 1.10697(15) 0.0171(5) Uani 1 1 d . . .
N2 N 0.7298(2) 1.07342(18) 0.93680(15) 0.0174(5) Uani 1 1 d . . .
C1 C 0.7880(2) 0.8776(2) 0.95887(17) 0.0159(6) Uani 1 1 d . . .
C2 C 0.8338(2) 0.7879(2) 0.98186(18) 0.0174(6) Uani 1 1 d . . .
C3 C 0.8997(3) 0.7464(2) 0.94047(18) 0.0213(7) Uani 1 1 d . . .
H3A H 0.9313 0.6853 0.9553 0.026 Uiso 1 1 calc R . .
C4 C 0.9193(3) 0.7940(2) 0.87753(19) 0.0242(7) Uani 1 1 d . . .
H4A H 0.9638 0.7652 0.8493 0.029 Uiso 1 1 calc R . .
C5 C 0.8738(3) 0.8837(2) 0.85580(19) 0.0235(7) Uani 1 1 d . . .
H5A H 0.8879 0.9162 0.8130 0.028 Uiso 1 1 calc R . .
C6 C 0.8076(3) 0.9262(2) 0.89630(18) 0.0185(7) Uani 1 1 d . . .
C7 C 0.8081(3) 0.7380(2) 1.04933(18) 0.0181(6) Uani 1 1 d . . .
H7A H 0.7408 0.6996 1.0300 0.022 Uiso 1 1 calc R . .
H7B H 0.8685 0.6939 1.0744 0.022 Uiso 1 1 calc R . .
C8 C 0.8997(3) 0.8489(2) 1.15140(19) 0.0230(7) Uani 1 1 d . . .
H8A H 0.9467 0.7977 1.1799 0.034 Uiso 1 1 calc R . .
H8B H 0.8880 0.8966 1.1884 0.034 Uiso 1 1 calc R . .
H8C H 0.9346 0.8794 1.1153 0.034 Uiso 1 1 calc R . .
C9 C 0.7384(3) 0.7645(2) 1.16061(19) 0.0238(7) Uani 1 1 d . . .
H9A H 0.7838 0.7128 1.1897 0.036 Uiso 1 1 calc R . .
H9B H 0.6677 0.7386 1.1308 0.036 Uiso 1 1 calc R . .
H9C H 0.7271 0.8131 1.1970 0.036 Uiso 1 1 calc R . .
C10 C 0.7513(3) 1.0207(2) 0.87100(18) 0.0202(7) Uani 1 1 d . . .
H10A H 0.7975 1.0605 0.8473 0.024 Uiso 1 1 calc R . .
H10B H 0.6813 1.0090 0.8309 0.024 Uiso 1 1 calc R . .
C11 C 0.8303(3) 1.1186(3) 0.98635(19) 0.0243(7) Uani 1 1 d . . .
H11A H 0.8592 1.1635 0.9551 0.037 Uiso 1 1 calc R . .
H11B H 0.8848 1.0691 1.0077 0.037 Uiso 1 1 calc R . .
H11C H 0.8133 1.1532 1.0291 0.037 Uiso 1 1 calc R . .
C12 C 0.6437(3) 1.1452(2) 0.9071(2) 0.0232(7) Uani 1 1 d . . .
H12A H 0.6646 1.1871 0.8698 0.035 Uiso 1 1 calc R . .
H12B H 0.6340 1.1834 0.9505 0.035 Uiso 1 1 calc R . .
H12C H 0.5751 1.1127 0.8811 0.035 Uiso 1 1 calc R . .
C13 C 0.5050(2) 0.8654(2) 0.94249(18) 0.0181(6) Uani 1 1 d . . .
C14 C 0.4047(2) 0.8221(2) 0.89848(18) 0.0180(6) Uani 1 1 d . . .
C15 C 0.3735(2) 0.7321(2) 0.91938(18) 0.0180(6) Uani 1 1 d . . .
H15A H 0.4207 0.6996 0.9625 0.022 Uiso 1 1 calc R . .
C16 C 0.2770(2) 0.6890(2) 0.87969(18) 0.0172(6) Uani 1 1 d . . .
C17 C 0.2042(2) 0.7386(2) 0.81287(18) 0.0170(6) Uani 1 1 d . . .
C18 C 0.2395(2) 0.8308(2) 0.79000(18) 0.0166(6) Uani 1 1 d . . .
C19 C 0.3371(2) 0.8686(2) 0.83294(18) 0.0171(6) Uani 1 1 d . . .
H19A H 0.3598 0.9284 0.8177 0.021 Uiso 1 1 calc R . .
C20 C 0.2446(3) 0.5903(2) 0.90401(18) 0.0180(6) Uani 1 1 d . . .
C21 C 0.3309(3) 0.5496(3) 0.9751(2) 0.0280(8) Uani 1 1 d . . .
H21A H 0.4008 0.5438 0.9630 0.042 Uiso 1 1 calc R . .
H21B H 0.3076 0.4865 0.9880 0.042 Uiso 1 1 calc R . .
H21C H 0.3393 0.5928 1.0195 0.042 Uiso 1 1 calc R . .
C22 C 0.2317(3) 0.5191(2) 0.8365(2) 0.0233(7) Uani 1 1 d . . .
H22A H 0.3014 0.5126 0.8242 0.035 Uiso 1 1 calc R . .
H22B H 0.1759 0.5426 0.7906 0.035 Uiso 1 1 calc R . .
H22C H 0.2095 0.4566 0.8517 0.035 Uiso 1 1 calc R . .
C23 C 0.1366(3) 0.5975(2) 0.9258(2) 0.0228(7) Uani 1 1 d . . .
H23A H 0.0782 0.6176 0.8801 0.034 Uiso 1 1 calc R . .
H23B H 0.1443 0.6446 0.9676 0.034 Uiso 1 1 calc R . .
H23C H 0.1186 0.5350 0.9437 0.034 Uiso 1 1 calc R . .
C24 C 0.1666(3) 0.8842(2) 0.71948(18) 0.0180(6) Uani 1 1 d . . .
C25 C 0.2181(3) 0.9787(2) 0.7038(2) 0.0236(7) Uani 1 1 d . . .
H25A H 0.2879 0.9655 0.6931 0.035 Uiso 1 1 calc R . .
H25B H 0.2306 1.0203 0.7496 0.035 Uiso 1 1 calc R . .
H25C H 0.1689 1.0107 0.6587 0.035 Uiso 1 1 calc R . .
C26 C 0.1468(3) 0.8236(2) 0.64537(19) 0.0240(7) Uani 1 1 d . . .
H26A H 0.1198 0.7603 0.6546 0.036 Uiso 1 1 calc R . .
H26B H 0.2153 0.8165 0.6315 0.036 Uiso 1 1 calc R . .
H26C H 0.0925 0.8552 0.6027 0.036 Uiso 1 1 calc R . .
C27 C 0.0564(3) 0.9076(2) 0.7345(2) 0.0224(7) Uani 1 1 d . . .
H27A H 0.0189 0.8479 0.7399 0.034 Uiso 1 1 calc R . .
H27B H 0.0112 0.9446 0.6907 0.034 Uiso 1 1 calc R . .
H27C H 0.0691 0.9451 0.7825 0.034 Uiso 1 1 calc R . .
C28 C 0.5636(10) 0.7748(12) 1.2932(8) 0.057(4) Uiso 0.50(2) 1 d P A 1
H28A H 0.5760 0.8264 1.2596 0.086 Uiso 0.50(2) 1 calc PR A 1
H28B H 0.6265 0.7698 1.3394 0.086 Uiso 0.50(2) 1 calc PR A 1
H28C H 0.4979 0.7886 1.3092 0.086 Uiso 0.50(2) 1 calc PR A 1
C29 C 0.5501(9) 0.6890(13) 1.2525(8) 0.046(3) Uiso 0.50(2) 1 d P A 1
N3 N 0.5230(12) 0.6080(12) 1.2132(9) 0.082(4) Uiso 0.50(2) 1 d P A 1
C30 C 0.5728(13) 0.8162(15) 1.3159(11) 0.097(6) Uiso 0.50(2) 1 d P A 2
H30A H 0.6488 0.8377 1.3289 0.146 Uiso 0.50(2) 1 calc PR A 2
H30B H 0.5514 0.8072 1.3639 0.146 Uiso 0.50(2) 1 calc PR A 2
H30C H 0.5255 0.8644 1.2833 0.146 Uiso 0.50(2) 1 calc PR A 2
C31 C 0.5615(10) 0.7244(13) 1.2730(9) 0.051(3) Uiso 0.50(2) 1 d P A 2
N4 N 0.5509(9) 0.6462(11) 1.2378(7) 0.055(4) Uiso 0.50(2) 1 d P A 2

loop_
_atom_site_aniso_label
_atom_site_aniso_U_11
_atom_site_aniso_U_22
_atom_site_aniso_U_33
_atom_site_aniso_U_23
_atom_site_aniso_U_13
_atom_site_aniso_U_12
Bi1 0.01317(6) 0.01460(6) 0.01708(6) -0.00041(5) 0.00600(4) -0.00058(5)
O1 0.0148(10) 0.0201(12) 0.0244(12) 0.0018(9) 0.0038(9) -0.0012(9)
O2 0.0159(10) 0.0187(11) 0.0247(12) 0.0015(10) 0.0047(9) -0.0022(9)
O3 0.0190(11) 0.0224(12) 0.0227(12) 0.0024(10) 0.0015(9) -0.0035(9)
N1 0.0199(13) 0.0168(13) 0.0150(13) 0.0012(10) 0.0055(11) 0.0012(10)
N2 0.0183(13) 0.0148(13) 0.0192(13) 0.0010(10) 0.0056(11) 0.0002(10)
C1 0.0149(15) 0.0172(15) 0.0158(15) -0.0037(12) 0.0045(12) -0.0007(11)
C2 0.0164(15) 0.0175(15) 0.0169(16) -0.0024(12) 0.0023(13) -0.0021(12)
C3 0.0225(16) 0.0197(16) 0.0206(16) -0.0016(13) 0.0043(13) 0.0056(13)
C4 0.0241(17) 0.0280(18) 0.0227(17) -0.0018(14) 0.0101(14) 0.0053(14)
C5 0.0275(18) 0.0265(18) 0.0187(16) 0.0034(14) 0.0100(14) 0.0021(14)
C6 0.0182(15) 0.0202(17) 0.0165(15) -0.0010(12) 0.0039(12) -0.0003(12)
C7 0.0199(15) 0.0134(15) 0.0201(16) -0.0025(12) 0.0042(13) -0.0001(12)
C8 0.0223(16) 0.0236(17) 0.0204(16) -0.0021(14) 0.0015(13) 0.0025(14)
C9 0.0315(18) 0.0217(17) 0.0223(17) 0.0057(14) 0.0143(15) 0.0026(14)
C10 0.0229(16) 0.0217(16) 0.0171(16) 0.0018(13) 0.0072(13) 0.0017(13)
C11 0.0227(18) 0.0237(17) 0.0251(19) -0.0002(14) 0.0044(14) -0.0068(14)
C12 0.0222(16) 0.0164(16) 0.0293(18) 0.0051(14) 0.0044(14) 0.0028(13)
C13 0.0133(14) 0.0204(16) 0.0227(16) -0.0009(13) 0.0085(13) 0.0005(12)
C14 0.0146(14) 0.0186(16) 0.0215(16) -0.0010(13) 0.0065(12) -0.0011(12)
C15 0.0172(15) 0.0188(16) 0.0187(15) 0.0006(13) 0.0060(12) 0.0042(12)
C16 0.0189(15) 0.0168(15) 0.0188(16) -0.0019(12) 0.0101(13) 0.0006(12)
C17 0.0180(15) 0.0174(15) 0.0162(15) -0.0019(12) 0.0060(12) 0.0009(12)
C18 0.0212(15) 0.0147(15) 0.0174(15) -0.0004(12) 0.0108(12) 0.0024(12)
C19 0.0190(15) 0.0144(15) 0.0209(16) -0.0001(12) 0.0107(13) 0.0013(12)
C20 0.0182(15) 0.0151(15) 0.0211(16) 0.0000(13) 0.0062(13) -0.0007(12)
C21 0.0266(18) 0.0220(17) 0.0312(19) 0.0079(16) 0.0013(15) -0.0032(15)
C22 0.0273(18) 0.0179(16) 0.0260(18) -0.0035(14) 0.0098(14) -0.0025(13)
C23 0.0259(17) 0.0207(17) 0.0238(17) -0.0008(14) 0.0106(14) -0.0043(14)
C24 0.0199(16) 0.0178(16) 0.0166(15) 0.0010(12) 0.0055(13) 0.0019(12)
C25 0.0257(17) 0.0219(17) 0.0237(17) 0.0046(14) 0.0077(14) 0.0020(14)
C26 0.0271(18) 0.0270(19) 0.0183(16) -0.0009(14) 0.0068(14) 0.0015(14)
C27 0.0206(16) 0.0220(17) 0.0260(18) 0.0007(14) 0.0086(14) 0.0026(13)

loop_
_atom_type_symbol
_atom_type_description
_atom_type_scat_dispersion_real
_atom_type_scat_dispersion_imag
_atom_type_scat_source
C C 0.0033 0.0016 'International Tables Vol C Tables 4.2.6.8 and 6.1.1.4'
H H 0.0000 0.0000 'International Tables Vol C Tables 4.2.6.8 and 6.1.1.4'
N N 0.0061 0.0033 'International Tables Vol C Tables 4.2.6.8 and 6.1.1.4'
O O 0.0106 0.0060 'International Tables Vol C Tables 4.2.6.8 and 6.1.1.4'
Bi Bi -4.1077 10.2566 'International Tables Vol C Tables 4.2.6.8 and 6.1.1.4'

loop_
_geom_angle_atom_site_label_1
_geom_angle_atom_site_label_2
_geom_angle_atom_site_label_3
_geom_angle
C1 Bi1 O1 90.06(10)
C1 Bi1 O2 93.45(9)
O1 Bi1 O2 57.61(8)
C1 Bi1 N2 72.75(10)
O1 Bi1 N2 130.05(8)
O2 Bi1 N2 76.57(8)
C1 Bi1 N1 71.80(10)
O1 Bi1 N1 74.94(8)
O2 Bi1 N1 130.47(8)
N2 Bi1 N1 136.03(8)
C1 Bi1 C13 92.38(10)
O1 Bi1 C13 28.84(9)
O2 Bi1 C13 28.77(9)
N2 Bi1 C13 103.67(9)
N1 Bi1 C13 102.96(9)
C13 O1 Bi1 93.20(18)
C13 O2 Bi1 93.17(18)
C9 N1 C7 111.1(2)
C9 N1 C8 110.0(3)
C7 N1 C8 110.6(2)
C9 N1 Bi1 114.44(19)
C7 N1 Bi1 105.47(17)
C8 N1 Bi1 104.96(18)
C12 N2 C10 109.8(2)
C12 N2 C11 111.1(3)
C10 N2 C11 111.5(3)
C12 N2 Bi1 115.99(19)
C10 N2 Bi1 106.26(18)
C11 N2 Bi1 102.02(18)
C6 C1 C2 121.3(3)
C6 C1 Bi1 119.4(2)
C2 C1 Bi1 119.2(2)
C3 C2 C1 118.8(3)
C3 C2 C7 122.2(3)
C1 C2 C7 118.9(3)
C4 C3 C2 120.3(3)
C5 C4 C3 120.1(3)
C4 C5 C6 120.4(3)
C1 C6 C5 119.0(3)
C1 C6 C10 119.3(3)
C5 C6 C10 121.6(3)
N1 C7 C2 110.7(2)
N2 C10 C6 112.1(3)
O2 C13 O1 116.0(3)
O2 C13 C14 122.2(3)
O1 C13 C14 121.8(3)
O2 C13 Bi1 58.07(15)
O1 C13 Bi1 57.96(15)
C14 C13 Bi1 178.5(2)
C15 C14 C19 118.9(3)
C15 C14 C13 120.6(3)
C19 C14 C13 120.5(3)
C16 C15 C14 122.3(3)
C15 C16 C17 119.0(3)
C15 C16 C20 121.3(3)
C17 C16 C20 119.7(3)
O3 C17 C18 121.1(3)
O3 C17 C16 120.9(3)
C18 C17 C16 118.0(3)
C19 C18 C17 119.0(3)
C19 C18 C24 121.2(3)
C17 C18 C24 119.7(3)
C18 C19 C14 122.5(3)
C22 C20 C21 107.7(3)
C22 C20 C23 109.7(3)
C21 C20 C23 107.4(3)
C22 C20 C16 109.6(3)
C21 C20 C16 112.2(3)
C23 C20 C16 110.2(3)
C26 C24 C18 110.9(3)
C26 C24 C25 107.0(3)
C18 C24 C25 112.1(3)
C26 C24 C27 109.4(3)
C18 C24 C27 109.4(3)
C25 C24 C27 108.0(3)
N3 C29 C28 172.3(12)
N4 C31 C30 178.8(12)

loop_
_geom_bond_atom_site_label_1
_geom_bond_atom_site_label_2
_geom_bond_distance
Bi1 C1 2.215(3)
Bi1 O1 2.276(2)
Bi1 O2 2.278(2)
Bi1 N2 2.542(3)
Bi1 N1 2.549(3)
Bi1 C13 2.681(3)
O1 C13 1.295(4)
O2 C13 1.292(4)
O3 C17 1.265(4)
N1 C9 1.471(4)
N1 C7 1.474(4)
N1 C8 1.482(4)
N2 C12 1.472(4)
N2 C10 1.479(4)
N2 C11 1.480(4)
C1 C6 1.391(4)
C1 C2 1.396(4)
C2 C3 1.394(4)
C2 C7 1.508(4)
C3 C4 1.391(5)
C4 C5 1.389(5)
C5 C6 1.393(4)
C6 C10 1.511(4)
C13 C14 1.435(4)
C14 C15 1.402(4)
C14 C19 1.404(4)
C15 C16 1.375(4)
C16 C17 1.465(4)
C16 C20 1.539(4)
C17 C18 1.462(4)
C18 C19 1.372(4)
C18 C24 1.535(4)
C20 C22 1.538(4)
C20 C21 1.538(4)
C20 C23 1.539(4)
C24 C26 1.534(4)
C24 C25 1.536(4)
C24 C27 1.541(4)
C28 C29 1.387(17)
C29 N3 1.327(19)
C30 C31 1.48(2)
C31 N4 1.250(18)

loop_
_geom_torsion_atom_site_label_1
_geom_torsion_atom_site_label_2
_geom_torsion_atom_site_label_3
_geom_torsion_atom_site_label_4
_geom_torsion
C1 Bi1 O1 C13 -94.83(18)
O2 Bi1 O1 C13 -0.78(16)
N2 Bi1 O1 C13 -27.6(2)
N1 Bi1 O1 C13 -165.94(19)
C1 Bi1 O2 C13 88.66(18)
O1 Bi1 O2 C13 0.78(16)
N2 Bi1 O2 C13 160.01(18)
N1 Bi1 O2 C13 19.8(2)
C1 Bi1 N1 C9 -151.1(2)
O1 Bi1 N1 C9 -55.9(2)
O2 Bi1 N1 C9 -72.5(2)
N2 Bi1 N1 C9 171.14(19)
C13 Bi1 N1 C9 -62.9(2)
C1 Bi1 N1 C7 -28.62(18)
O1 Bi1 N1 C7 66.52(18)
O2 Bi1 N1 C7 50.0(2)
N2 Bi1 N1 C7 -66.4(2)
C13 Bi1 N1 C7 59.61(19)
C1 Bi1 N1 C8 88.2(2)
O1 Bi1 N1 C8 -176.7(2)
O2 Bi1 N1 C8 166.82(17)
N2 Bi1 N1 C8 50.4(2)
C13 Bi1 N1 C8 176.42(18)
C1 Bi1 N2 C12 146.0(2)
O1 Bi1 N2 C12 71.0(2)
O2 Bi1 N2 C12 48.0(2)
N1 Bi1 N2 C12 -176.49(19)
C13 Bi1 N2 C12 57.7(2)
C1 Bi1 N2 C10 23.66(18)
O1 Bi1 N2 C10 -51.3(2)
O2 Bi1 N2 C10 -74.33(19)
N1 Bi1 N2 C10 61.2(2)
C13 Bi1 N2 C10 -64.6(2)
C1 Bi1 N2 C11 -93.2(2)
O1 Bi1 N2 C11 -168.14(17)
O2 Bi1 N2 C11 168.8(2)
N1 Bi1 N2 C11 -55.7(2)
C13 Bi1 N2 C11 178.58(19)
O1 Bi1 C1 C6 122.7(2)
O2 Bi1 C1 C6 65.2(2)
N2 Bi1 C1 C6 -9.6(2)
N1 Bi1 C1 C6 -163.2(3)
C13 Bi1 C1 C6 94.0(2)
O1 Bi1 C1 C2 -60.7(2)
O2 Bi1 C1 C2 -118.2(2)
N2 Bi1 C1 C2 167.0(3)
N1 Bi1 C1 C2 13.5(2)
C13 Bi1 C1 C2 -89.4(2)
C6 C1 C2 C3 -0.5(4)
Bi1 C1 C2 C3 -177.0(2)
C6 C1 C2 C7 -179.0(3)
Bi1 C1 C2 C7 4.4(4)
C1 C2 C3 C4 0.1(5)
C7 C2 C3 C4 178.6(3)
C2 C3 C4 C5 0.4(5)
C3 C4 C5 C6 -0.6(5)
C2 C1 C6 C5 0.3(5)
Bi1 C1 C6 C5 176.9(2)
C2 C1 C6 C10 176.7(3)
Bi1 C1 C6 C10 -6.8(4)
C4 C5 C6 C1 0.2(5)
C4 C5 C6 C10 -176.1(3)
C9 N1 C7 C2 163.8(3)
C8 N1 C7 C2 -73.7(3)
Bi1 N1 C7 C2 39.2(3)
C3 C2 C7 N1 148.7(3)
C1 C2 C7 N1 -32.8(4)
C12 N2 C10 C6 -160.2(3)
C11 N2 C10 C6 76.4(3)
Bi1 N2 C10 C6 -34.0(3)
C1 C6 C10 N2 30.2(4)
C5 C6 C10 N2 -153.5(3)
Bi1 O2 C13 O1 -1.3(3)
Bi1 O2 C13 C14 178.3(3)
Bi1 O1 C13 O2 1.3(3)
Bi1 O1 C13 C14 -178.3(3)
C1 Bi1 C13 O2 -92.84(18)
O1 Bi1 C13 O2 -178.6(3)
N2 Bi1 C13 O2 -20.01(18)
N1 Bi1 C13 O2 -164.70(16)
C1 Bi1 C13 O1 85.79(18)
O2 Bi1 C13 O1 178.6(3)
N2 Bi1 C13 O1 158.62(17)
N1 Bi1 C13 O1 13.93(18)
C1 Bi1 C13 C14 165(9)
O1 Bi1 C13 C14 79(9)
O2 Bi1 C13 C14 -102(9)
N2 Bi1 C13 C14 -122(9)
N1 Bi1 C13 C14 93(9)
O2 C13 C14 C15 -178.5(3)
O1 C13 C14 C15 1.0(5)
Bi1 C13 C14 C15 -78(9)
O2 C13 C14 C19 2.7(5)
O1 C13 C14 C19 -177.8(3)
Bi1 C13 C14 C19 104(9)
C19 C14 C15 C16 -2.5(5)
C13 C14 C15 C16 178.7(3)
C14 C15 C16 C17 0.3(5)
C14 C15 C16 C20 -179.8(3)
C15 C16 C17 O3 -178.0(3)
C20 C16 C17 O3 2.1(4)
C15 C16 C17 C18 1.8(4)
C20 C16 C17 C18 -178.0(3)
O3 C17 C18 C19 178.0(3)
C16 C17 C18 C19 -1.9(4)
O3 C17 C18 C24 -1.2(4)
C16 C17 C18 C24 178.9(3)
C17 C18 C19 C14 -0.2(4)
C24 C18 C19 C14 178.9(3)
C15 C14 C19 C18 2.4(5)
C13 C14 C19 C18 -178.7(3)
C15 C16 C20 C22 -119.5(3)
C17 C16 C20 C22 60.4(4)
C15 C16 C20 C21 0.1(4)
C17 C16 C20 C21 180.0(3)
C15 C16 C20 C23 119.7(3)
C17 C16 C20 C23 -60.4(4)
C19 C18 C24 C26 121.3(3)
C17 C18 C24 C26 -59.6(4)
C19 C18 C24 C25 1.8(4)
C17 C18 C24 C25 -179.1(3)
C19 C18 C24 C27 -118.0(3)
C17 C18 C24 C27 61.1(4)
